data_1575749
loop_
_publ_author_name
'\"Ozcan, Elif'
'Zorlu, Yunus'

_publ_section_title
;
 Bipyridine-functionalized Cd(ii) coordination frameworks based on robust
 cyclophosphazenes: structural engineering toward enhanced photocatalytic
 activity
;
_journal_issue 42
_journal_name_full CrystEngComm
_journal_page_first 6913
_journal_page_last 6925
_journal_paper_doi 10.1039/D5CE00433K
_journal_volume 27
_journal_year 2025
_chemical_absolute_configuration unk
_chemical_formula_moiety 'C60 H44 Cd2 N7 O16 P3, 2[C3H7NO]'
_chemical_formula_sum 'C66 H58 Cd2 N9 O18 P3'
_chemical_formula_weight 1582.92
_space_group_crystal_system monoclinic
_space_group_IT_number 4
_space_group_name_Hall 'P 2yb'
_space_group_name_H-M_alt 'P 1 21 1'
_atom_sites_solution_hydrogens mixed
_atom_sites_solution_primary dual
_audit_creation_date 2025-08-31
_audit_creation_method
;
Olex2 1.5
(compiled 2025.07.13 svn.rb7424aed for OlexSys, GUI svn.r7314)
;
_audit_update_record
;
2025-09-09 deposited with the CCDC.	2025-09-15 downloaded from the CCDC.
;
_cell_angle_alpha 90
_cell_angle_beta 90.06(2)
_cell_angle_gamma 90
_cell_formula_units_Z 2
_cell_length_a 10.873(9)
_cell_length_b 9.425(7)
_cell_length_c 34.44(3)
_cell_measurement_reflns_used 1102
_cell_measurement_temperature 298
_cell_measurement_theta_max 16.18
_cell_measurement_theta_min 2.24
_cell_volume 3529(5)
_computing_cell_refinement 'SAINT V8.40A (Bruker, 2019)'
_computing_data_collection 'APEX2 v2019.1-0 (Bruker AXS, 2019)'
_computing_data_reduction 'SAINT V8.40A (Bruker, 2019)'
_computing_molecular_graphics 'Olex2 1.5 (Dolomanov et al., 2009)'
_computing_publication_material 'Olex2 1.5 (Dolomanov et al., 2009)'
_computing_structure_refinement 'SHELXL 2019/3 (Sheldrick, 2015)'
_computing_structure_solution 'SHELXT  (Sheldrick, 2015)'
_diffrn_ambient_temperature 298
_diffrn_detector 'Bruker APEX2 area detector'
_diffrn_detector_area_resol_mean 7.9
_diffrn_detector_type 'CCD area detector'
_diffrn_measured_fraction_theta_full 0.996
_diffrn_measured_fraction_theta_max 0.996
_diffrn_measurement_device 'three-circle diffractometer'
_diffrn_measurement_device_type 'Bruker SMART APEX2 area detector'
_diffrn_measurement_method '\w and \f scans'
_diffrn_radiation_monochromator 'mirror optics'
_diffrn_radiation_probe x-ray
_diffrn_radiation_type MoK\a
_diffrn_radiation_wavelength 0.71073
_diffrn_reflns_av_unetI/netI 0.1401
_diffrn_reflns_Laue_measured_fraction_full 0.996
_diffrn_reflns_Laue_measured_fraction_max 0.996
_diffrn_reflns_limit_h_max 11
_diffrn_reflns_limit_h_min -11
_diffrn_reflns_limit_k_max 9
_diffrn_reflns_limit_k_min -9
_diffrn_reflns_limit_l_max 36
_diffrn_reflns_limit_l_min 0
_diffrn_reflns_number 8615
_diffrn_reflns_point_group_measured_fraction_full 0.996
_diffrn_reflns_point_group_measured_fraction_max 0.996
_diffrn_reflns_theta_full 22.000
_diffrn_reflns_theta_max 22.000
_diffrn_reflns_theta_min 1.873
_diffrn_source 'microfocus sealed X-ray tube'
_diffrn_source_type 'Incoatec I\ms'
_diffrn_standards_number 0
_exptl_absorpt_coefficient_mu 0.745
_exptl_absorpt_correction_T_max 0.6752
_exptl_absorpt_correction_T_min 0.4724
_exptl_absorpt_correction_type multi-scan
_exptl_absorpt_process_details
;
SADABS-2016/2 (Bruker,2016/2) was used for absorption correction.
wR2(int) was 0.1370 before and 0.0813 after correction.
The Ratio of minimum to maximum transmission is 0.6996.
The \l/2 correction factor is Not present.
;
_exptl_crystal_colour 'clear colourless'
_exptl_crystal_colour_lustre clear
_exptl_crystal_colour_primary colourless
_exptl_crystal_density_diffrn 1.490
_exptl_crystal_description block
_exptl_crystal_F_000 1604
_exptl_crystal_size_max 0.1
_exptl_crystal_size_mid 0.09
_exptl_crystal_size_min 0.08
_refine_diff_density_max 0.712
_refine_diff_density_min -0.460
_refine_diff_density_rms 0.112
_refine_ls_abs_structure_details
;
 Flack x determined using 2180 quotients [(I+)-(I-)]/[(I+)+(I-)]
 (Parsons, Flack and Wagner, Acta Cryst. B69 (2013) 249-259).
;
_refine_ls_abs_structure_Flack 0.13(4)
_refine_ls_extinction_coef 0.0072(7)
_refine_ls_extinction_expression Fc^*^=kFc[1+0.001xFc^2^\l^3^/sin(2\q)]^-1/4^
_refine_ls_extinction_method 'SHELXL-2019/2 (Sheldrick 2019)'
_refine_ls_goodness_of_fit_ref 1.031
_refine_ls_hydrogen_treatment constr
_refine_ls_matrix_type full
_refine_ls_number_parameters 983
_refine_ls_number_reflns 8615
_refine_ls_number_restraints 1047
_refine_ls_restrained_S_all 0.981
_refine_ls_R_factor_all 0.0875
_refine_ls_R_factor_gt 0.0681
_refine_ls_shift/su_max 0.001
_refine_ls_shift/su_mean 0.000
_refine_ls_structure_factor_coef Fsqd
_refine_ls_weighting_details 'w=1/[\s^2^(Fo^2^)+(0.0405P)^2^+3.5603P] where P=(Fo^2^+2Fc^2^)/3'
_refine_ls_weighting_scheme calc
_refine_ls_wR_factor_gt 0.1489
_refine_ls_wR_factor_ref 0.1639
_reflns_Friedel_coverage 0.860
_reflns_Friedel_fraction_full 0.997
_reflns_Friedel_fraction_max 0.997
_reflns_number_gt 6930
_reflns_number_total 8615
_reflns_threshold_expression 'I > 2\s(I)'
_cod_data_source_file d5ce00433k2.cif
_cod_data_source_block 23gtu209_h4l1_cd_22bpy_dmf
_cod_depositor_comments 'Adding full bibliography for 1575749--1575751.cif.'
_cod_database_code 1575749
_shelx_shelxl_version_number 2019/3
_shelx_space_group_comment
;
The symmetry employed for this shelxl refinement is uniquely defined
by the following loop, which should always be used as a source of
symmetry information in preference to the above space-group names.
They are only intended as comments.
;
_shelx_estimated_absorpt_t_max 0.943
_shelx_estimated_absorpt_t_min 0.929
_olex2_refinement_description
;
1. Twinned data refinement
 Scales: 0.75706
 0.24294
2. Restrained distances
 C96-C28 = C49-C43
 1.4 with sigma of 0.02
 C53-C52 = C54-C53
 1.4 with sigma of 0.02
 C32-C31 = C33-C32 = C34-C33 = C35-C34 = C36-C35 = C36-C31 = C42-C37 = C38-C37
 = C39-C38 = C40-C39 = C41-C40 = C42-C41
 1.4 with sigma of 0.01
 C24-C21
 1.45 with sigma of 0.01
 N11-C61 = N11-C60
 1.41 with sigma of 0.02
 N11-C62
 1.32 with sigma of 0.03
 O19-C62
 1.25 with sigma of 0.02
 C61-C60
 2.38 with sigma of 0.02
 N10-C63 = N10-C64
 1.41 with sigma of 0.02
 N10-C65
 1.322 with sigma of 0.02
 O20-C65
 1.25 with sigma of 0.02
 N10-C63 = N10-C64 = N11-C60 = N11-C61
 1.4 with sigma of 0.02
 N11-C62 = N10-C65
 1.32 with sigma of 0.02
 O20-C65 = O19-C62
 1.2 with sigma of 0.02
 C61-C62 = C65-C64
 2.32 with sigma of 0.02
 C60-C61
 2.38 with sigma of 0.04
 C61-C62
 2.327 with sigma of 0.04
 C62-C60
 2.424 with sigma of 0.04
 O19-N11
 2.528 with sigma of 0.04
 C63-C64
 2.387 with sigma of 0.04
 C63-C65
 2.412 with sigma of 0.04
 C65-C64
 2.327 with sigma of 0.04
 N10-O20 = N11-O19
 2.25 with sigma of 0.04
 C60-C62 = C65-C63
 2.41 with sigma of 0.04
 C63-N10 \\sim C63A-N10A
 with sigma of 0.02
 C64-N10 \\sim C64A-N10A
 with sigma of 0.02
 N10-C65 \\sim N10A-C65A
 with sigma of 0.02
 O20-C65 \\sim O20A-C65A
 with sigma of 0.02
 C63-C64 \\sim C63A-C64A
 with sigma of 0.02
 C63-C65 \\sim C63A-C65A
 with sigma of 0.02
 C64-C65 \\sim C64A-C65A
 with sigma of 0.02
 N10-O20 \\sim N10A-O20A
 with sigma of 0.02
 C61-N11 \\sim C61A-N11A
 with sigma of 0.02
 C62-N11 \\sim C62A-N11A
 with sigma of 0.02
 C62-O19 \\sim C62A-O19A
 with sigma of 0.02
 N11-C60 \\sim N11A-C60A
 with sigma of 0.02
 C61-C62 \\sim C61A-C62A
 with sigma of 0.02
 C61-C60 \\sim C61A-C60A
 with sigma of 0.02
 C62-C60 \\sim C62A-C60A
 with sigma of 0.02
 N11-O19 \\sim N11A-O19A
 with sigma of 0.02
3. Restrained planarity
 C32, C33, C34, C35, C36, C31
 with sigma of 0.1
 C37, C38, C39, C40, C41, C42
 with sigma of 0.1
 N11, C61, C62, C60, O19, N11A, C61A, C62A, C60A, O19A
 with sigma of 0.01
 N10A, C63A, C64A, C65A, O20A, C63, N10, C64, C65, O20
 with sigma of 0.01
4. Uiso/Uaniso restraints and constraints
O20 \\sim C65 \\sim C65 \\sim N10 \\sim N10 \\sim C63 \\sim N10 \\sim C64 \\sim
O19 \\sim C62: within 1.7A with sigma of 0.01 and sigma for terminal atoms of
0.01 within 1.7A
C62 \\sim N11 \\sim N11 \\sim C61 \\sim N11 \\sim C60 \\sim O20A \\sim C65A
\\sim C65A \\sim N10A: within 1.7A with sigma of 0.01 and sigma for terminal
atoms of 0.01 within 1.7A
N10A \\sim C64A \\sim N10A \\sim C63A \\sim O19A \\sim C62A \\sim C62A \\sim
N11A: within 1.7A with sigma of 0.01 and sigma for terminal atoms of 0.01
within 1.7A
N11A \\sim C60A \\sim N11A \\sim C61A: within 1.7A with sigma of 0.01 and sigma
for terminal atoms of 0.01 within 1.7A
C5 \\sim C4 \\sim C30 \\sim C25: within 1.7A with sigma of 0.04 and sigma for
terminal atoms of 0.08 within 1.7A
5. Rigid body (RIGU) restrains
 All non-hydrogen atoms
 with sigma for 1-2 distances of 0.01 and sigma for 1-3 distances of 0.01
6. Others
 Sof(N10A)=Sof(C63A)=Sof(C64A)=Sof(C65A)=Sof(O20A)=1-FVAR(1)
 Sof(C63)=Sof(C64)=Sof(N10)=Sof(O20)=Sof(C65)=FVAR(1)
 Sof(N11A)=Sof(C61A)=Sof(H61D)=Sof(H61E)=Sof(H61F)=Sof(C62A)=Sof(H62A)=
 Sof(C60A)=Sof(H60D)=Sof(H60E)=Sof(H60F)=Sof(O19A)=1-FVAR(2)
 Sof(C61)=Sof(H61A)=Sof(H61B)=Sof(H61C)=Sof(C62)=Sof(H62)=Sof(N11)=Sof(C60)=
 Sof(H60A)=Sof(H60B)=Sof(H60C)=Sof(O19)=FVAR(2)
7.a Rotating group:
 O11(H11A,H11B), O15(H15A,H15B)
7.b Aromatic/amide H refined with riding coordinates:
 C1(H1), C2(H2), C3(H3), C4(H4), C7(H7), C8(H8), C9(H9), C10(H10), C13(H13),
 C14(H14), C16(H16), C17(H17), C19(H19), C20(H20), C22(H22), C23(H23), C26(H26),
  C27(H27), C29(H29), C30(H30), C32(H32), C33(H33), C34(H34), C35(H35),
 C38(H38), C39(H39), C40(H40), C41(H41), C44(H44), C45(H45), C47(H47), C48(H48),
  C50(H50), C51(H51), C52(H52), C53(H53), C56(H56), C57(H57), C58(H58),
 C59(H59), C62(H62), C62A(H62A)
7.c Idealised Me refined as rotating group:
 C61(H61A,H61B,H61C), C60(H60A,H60B,H60C), C61A(H61D,H61E,H61F), C60A(H60D,
 H60E,H60F)
;
_olex2_submission_special_instructions 'No special instructions were received'

loop_
_space_group_symop_operation_xyz
'x, y, z'
'-x, y+1/2, -z'

loop_
_atom_site_label
_atom_site_type_symbol
_atom_site_fract_x
_atom_site_fract_y
_atom_site_fract_z
_atom_site_U_iso_or_equiv
_atom_site_adp_type
_atom_site_occupancy
_atom_site_site_symmetry_order
_atom_site_calc_flag
_atom_site_refinement_flags_posn
_atom_site_refinement_flags_adp
_atom_site_refinement_flags_occupancy
_atom_site_disorder_assembly
_atom_site_disorder_group
Cd1 Cd 0.65992(17) 0.2140(10) 0.52367(4) 0.0445(5) Uani 1 1 d . . . . .
Cd2 Cd 0.66534(17) 1.1906(10) 0.98226(4) 0.0431(5) Uani 1 1 d . . . . .
P1 P 0.3668(5) 0.7387(12) 0.74951(17) 0.0426(18) Uani 1 1 d . . . . .
P2 P 0.5382(6) 0.5288(13) 0.76144(18) 0.0443(17) Uani 1 1 d . . . . .
P3 P 0.2917(5) 0.4600(12) 0.75559(18) 0.0397(16) Uani 1 1 d . . . . .
O1 O 0.3500(18) 0.8574(18) 0.7173(4) 0.054(4) Uani 1 1 d . . . . .
O2 O 0.3280(18) 0.834(2) 0.7850(4) 0.059(5) Uani 1 1 d . . . . .
O3 O 0.2348(14) 0.353(2) 0.7245(5) 0.049(4) Uani 1 1 d . . . . .
O4 O 0.2007(13) 0.410(2) 0.7892(4) 0.041(4) Uani 1 1 d . . . . .
O5 O 0.6243(15) 0.536(2) 0.7991(4) 0.061(5) Uani 1 1 d . . . . .
O6 O 0.6248(12) 0.460(2) 0.7292(5) 0.053(5) Uani 1 1 d . . . . .
O7 O 0.3521(18) 0.533(2) 0.9660(4) 0.066(5) Uani 1 1 d . . . . .
O8 O 0.252(2) 0.726(3) 0.9524(5) 0.075(6) Uani 1 1 d . . . . .
O9 O 0.6015(16) 0.978(2) 0.9443(4) 0.061(5) Uani 1 1 d . . . . .
O10 O 0.5706(18) 1.188(3) 0.9210(5) 0.076(6) Uani 1 1 d . . . . .
O11 O 0.4846(17) 1.305(2) 0.9980(5) 0.062(5) Uani 1 1 d . . . . .
H11A H 0.463047 1.350852 1.022542 0.092 Uiso 1 1 d R U . . .
H11B H 0.411578 1.318043 0.981826 0.092 Uiso 1 1 d R U . . .
O12 O 0.459(2) 0.351(3) 0.5531(6) 0.092(7) Uani 1 1 d . . . . .
O13 O 0.557(2) 0.180(3) 0.5791(5) 0.078(6) Uani 1 1 d . . . . .
O14 O 0.7554(18) 0.220(3) 0.4614(5) 0.074(6) Uani 1 1 d . . . . .
O15 O 0.6213(15) -0.026(2) 0.5142(5) 0.061(5) Uani 1 1 d . . . . .
H15A H 0.625669 -0.045876 0.489586 0.091 Uiso 1 1 d R U . . .
H15B H 0.545336 -0.046622 0.520172 0.091 Uiso 1 1 d R U . . .
O16 O 0.5627(17) 0.278(2) 0.4650(5) 0.065(5) Uani 1 1 d . . . . .
N1 N 0.5051(13) 0.691(3) 0.7524(5) 0.045(4) Uani 1 1 d . . . . .
N2 N 0.2645(15) 0.618(2) 0.7427(5) 0.040(5) Uani 1 1 d . . . . .
N3 N 0.4271(16) 0.419(2) 0.7664(5) 0.045(5) Uani 1 1 d . . . . .
N4 N 0.7623(18) 0.423(2) 0.5425(6) 0.048(5) Uani 1 1 d . . . . .
N5 N 0.8673(19) 0.164(2) 0.5403(5) 0.049(5) Uani 1 1 d . . . . .
N6 N 0.7641(19) 1.396(3) 0.9614(6) 0.056(6) Uani 1 1 d . . . . .
N7 N 0.869(2) 1.137(3) 0.9626(6) 0.056(6) Uani 1 1 d . . . . .
C1 C 0.919(3) 1.012(4) 0.9657(8) 0.070(9) Uani 1 1 d . . . . .
H1 H 0.869527 0.939915 0.975340 0.085 Uiso 1 1 calc R U . . .
C2 C 1.034(3) 0.978(4) 0.9565(11) 0.094(11) Uani 1 1 d . . . . .
H2 H 1.059936 0.884003 0.956737 0.113 Uiso 1 1 calc R U . . .
C3 C 1.112(4) 1.086(4) 0.9467(11) 0.101(12) Uani 1 1 d . . . . .
H3 H 1.195880 1.071706 0.943870 0.121 Uiso 1 1 calc R U . . .
C4 C 1.058(3) 1.215(5) 0.9412(11) 0.111(12) Uani 1 1 d . U . . .
H4 H 1.106541 1.286108 0.930515 0.134 Uiso 1 1 calc R U . . .
C5 C 0.938(2) 1.247(3) 0.9502(8) 0.062(7) Uani 1 1 d . U . . .
C6 C 0.878(2) 1.385(3) 0.9471(9) 0.059(7) Uani 1 1 d . . . . .
C7 C 0.941(3) 1.505(4) 0.9306(12) 0.113(14) Uani 1 1 d . . . . .
H7 H 1.023167 1.499823 0.923458 0.135 Uiso 1 1 calc R U . . .
C8 C 0.875(4) 1.630(4) 0.9258(12) 0.105(13) Uani 1 1 d . . . . .
H8 H 0.908261 1.705578 0.912044 0.126 Uiso 1 1 calc R U . . .
C9 C 0.762(3) 1.639(3) 0.9414(11) 0.084(10) Uani 1 1 d . . . . .
H9 H 0.719583 1.724618 0.940060 0.101 Uiso 1 1 calc R U . . .
C10 C 0.709(3) 1.525(3) 0.9592(9) 0.068(8) Uani 1 1 d . . . . .
H10 H 0.631348 1.536808 0.970235 0.082 Uiso 1 1 calc R U . . .
C11 C 0.559(2) 1.056(3) 0.9177(7) 0.050(7) Uani 1 1 d . . . . .
C12 C 0.510(2) 0.990(3) 0.8824(7) 0.056(7) Uani 1 1 d . . . . .
C13 C 0.492(3) 0.851(3) 0.8781(7) 0.053(7) Uani 1 1 d . . . . .
H13 H 0.516807 0.789983 0.897979 0.064 Uiso 1 1 calc R U . . .
C14 C 0.437(2) 0.792(3) 0.8445(8) 0.059(7) Uani 1 1 d . . . . .
H14 H 0.425388 0.694276 0.842255 0.071 Uiso 1 1 calc R U . . .
C15 C 0.402(2) 0.881(3) 0.8157(7) 0.050(6) Uani 1 1 d . . . . .
C16 C 0.423(3) 1.024(3) 0.8175(8) 0.073(9) Uani 1 1 d . . . . .
H16 H 0.403345 1.084514 0.797052 0.087 Uiso 1 1 calc R U . . .
C17 C 0.476(3) 1.074(3) 0.8520(8) 0.076(10) Uani 1 1 d . . . . .
H17 H 0.488073 1.171671 0.854443 0.092 Uiso 1 1 calc R U . . .
C18 C 0.349(2) 0.829(2) 0.6762(6) 0.037(5) Uani 1 1 d . . . . .
C19 C 0.459(2) 0.792(3) 0.6592(8) 0.057(7) Uani 1 1 d . . . . .
H19 H 0.531236 0.777592 0.673390 0.069 Uiso 1 1 calc R U . . .
C20 C 0.454(2) 0.776(3) 0.6190(7) 0.054(7) Uani 1 1 d . . . . .
H20 H 0.527305 0.762286 0.605846 0.064 Uiso 1 1 calc R U . . .
C21 C 0.346(2) 0.781(3) 0.5968(5) 0.044(5) Uani 1 1 d D . . . .
C22 C 0.240(2) 0.813(3) 0.6175(7) 0.053(7) Uani 1 1 d . . . . .
H22 H 0.165276 0.817393 0.604225 0.064 Uiso 1 1 calc R U . . .
C23 C 0.241(2) 0.837(3) 0.6567(7) 0.051(7) Uani 1 1 d . . . . .
H23 H 0.168667 0.859109 0.669675 0.062 Uiso 1 1 calc R U . . .
C24 C 0.341(3) 0.758(3) 0.5550(5) 0.055(8) Uani 1 1 d D . . . .
C25 C 0.2232(18) 0.463(3) 0.8271(6) 0.040(5) Uani 1 1 d . U . . .
C26 C 0.297(3) 0.384(3) 0.8503(7) 0.061(8) Uani 1 1 d . . . . .
H26 H 0.334059 0.302200 0.841005 0.074 Uiso 1 1 calc R U . . .
C27 C 0.318(2) 0.430(3) 0.8895(7) 0.060(7) Uani 1 1 d . . . . .
H27 H 0.364567 0.374801 0.906229 0.072 Uiso 1 1 calc R U . . .
C28 C 0.266(2) 0.560(3) 0.9030(6) 0.041(6) Uani 1 1 d D . . . .
C29 C 0.189(2) 0.632(3) 0.8770(6) 0.042(6) Uani 1 1 d . . . . .
H29 H 0.150662 0.714459 0.885567 0.050 Uiso 1 1 calc R U . . .
C30 C 0.168(2) 0.588(3) 0.8394(6) 0.043(6) Uani 1 1 d . U . . .
H30 H 0.117637 0.640707 0.822852 0.051 Uiso 1 1 calc R U . . .
C31 C 0.7100(19) 0.437(3) 0.8088(6) 0.046(6) Uani 1 1 d D . . . .
C32 C 0.702(2) 0.361(3) 0.8436(6) 0.070(8) Uani 1 1 d D . . . .
H32 H 0.631886 0.375239 0.858560 0.084 Uiso 1 1 calc R U . . .
C33 C 0.789(2) 0.266(3) 0.8578(8) 0.075(9) Uani 1 1 d D . . . .
H33 H 0.777804 0.216555 0.880912 0.090 Uiso 1 1 calc R U . . .
C34 C 0.893(3) 0.249(3) 0.8349(7) 0.079(9) Uani 1 1 d D . . . .
H34 H 0.954902 0.187224 0.842835 0.095 Uiso 1 1 calc R U . . .
C35 C 0.907(2) 0.325(3) 0.8002(8) 0.074(9) Uani 1 1 d D . . . .
H35 H 0.977615 0.311944 0.785552 0.088 Uiso 1 1 calc R U . . .
C36 C 0.8165(16) 0.419(3) 0.7867(6) 0.045(6) Uani 1 1 d D . . . .
C37 C 0.8379(14) 0.500(2) 0.7496(6) 0.043(5) Uani 1 1 d D . . . .
C38 C 0.9535(18) 0.556(2) 0.7410(6) 0.052(6) Uani 1 1 d D . . . .
H38 H 1.017928 0.545100 0.758514 0.062 Uiso 1 1 calc R U . . .
C39 C 0.973(2) 0.629(3) 0.7064(7) 0.078(9) Uani 1 1 d D . . . .
H39 H 1.049702 0.668548 0.700979 0.093 Uiso 1 1 calc R U . . .
C40 C 0.876(2) 0.643(3) 0.6800(8) 0.076(9) Uani 1 1 d D . . . .
H40 H 0.890887 0.687375 0.656340 0.091 Uiso 1 1 calc R U . . .
C41 C 0.758(2) 0.592(3) 0.6880(7) 0.063(8) Uani 1 1 d D . . . .
H41 H 0.693574 0.605308 0.670543 0.076 Uiso 1 1 calc R U . . .
C42 C 0.7409(17) 0.521(3) 0.7230(5) 0.041(6) Uani 1 1 d D . . . .
C43 C 0.410(2) 0.289(3) 0.6172(7) 0.051(6) Uani 1 1 d D . . . .
C44 C 0.423(2) 0.201(4) 0.6471(6) 0.066(8) Uani 1 1 d . . . . .
H44 H 0.473438 0.122478 0.643487 0.080 Uiso 1 1 calc R U . . .
C45 C 0.368(2) 0.217(3) 0.6834(6) 0.059(7) Uani 1 1 d . . . . .
H45 H 0.379182 0.150646 0.703051 0.071 Uiso 1 1 calc R U . . .
C46 C 0.295(2) 0.336(3) 0.6886(6) 0.039(5) Uani 1 1 d . . . . .
C47 C 0.279(2) 0.431(3) 0.6586(7) 0.051(7) Uani 1 1 d . . . . .
H47 H 0.229077 0.509817 0.662393 0.061 Uiso 1 1 calc R U . . .
C48 C 0.335(3) 0.410(3) 0.6228(6) 0.051(6) Uani 1 1 d . . . . .
H48 H 0.322770 0.474305 0.602753 0.061 Uiso 1 1 calc R U . . .
C49 C 0.478(3) 0.273(3) 0.5810(8) 0.060(7) Uani 1 1 d D . . . .
C50 C 0.919(3) 0.036(3) 0.5354(7) 0.051(7) Uani 1 1 d . . . . .
H50 H 0.868464 -0.041056 0.530251 0.062 Uiso 1 1 calc R U . . .
C51 C 1.045(3) 0.013(4) 0.5378(8) 0.077(9) Uani 1 1 d . . . . .
H51 H 1.077841 -0.077090 0.534495 0.092 Uiso 1 1 calc R U . . .
C52 C 1.117(3) 0.125(4) 0.5450(9) 0.079(9) Uani 1 1 d D . . . .
H52 H 1.201715 0.111193 0.546600 0.095 Uiso 1 1 calc R U . . .
C53 C 1.070(2) 0.261(3) 0.5502(9) 0.062(8) Uani 1 1 d D . . . .
H53 H 1.120196 0.339050 0.555358 0.075 Uiso 1 1 calc R U . . .
C54 C 0.943(2) 0.274(4) 0.5471(7) 0.063(7) Uani 1 1 d D . . . .
C55 C 0.880(2) 0.417(3) 0.5528(7) 0.049(6) Uani 1 1 d . . . . .
C56 C 0.942(3) 0.534(3) 0.5660(8) 0.067(8) Uani 1 1 d . . . . .
H56 H 1.024089 0.525662 0.573565 0.081 Uiso 1 1 calc R U . . .
C57 C 0.886(3) 0.660(3) 0.5680(9) 0.078(9) Uani 1 1 d . . . . .
H57 H 0.929704 0.738016 0.576973 0.094 Uiso 1 1 calc R U . . .
C58 C 0.766(3) 0.675(3) 0.5572(8) 0.070(8) Uani 1 1 d . . . . .
H58 H 0.726954 0.762882 0.557206 0.084 Uiso 1 1 calc R U . . .
C59 C 0.704(3) 0.550(3) 0.5462(8) 0.062(7) Uani 1 1 d . . . . .
H59 H 0.620236 0.555011 0.541158 0.075 Uiso 1 1 calc R U . . .
C96 C 0.290(3) 0.610(3) 0.9422(6) 0.047(6) Uani 1 1 d D . . . .
C61 C 0.973(6) 0.930(5) 0.6313(9) 0.124(17) Uani 0.59(3) 1 d D U P A 1
H61A H 1.022496 0.961792 0.610108 0.187 Uiso 0.59(3) 1 calc R U P A 1
H61B H 0.930723 0.844090 0.624040 0.187 Uiso 0.59(3) 1 calc R U P A 1
H61C H 1.023900 0.911526 0.653500 0.187 Uiso 0.59(3) 1 calc R U P A 1
C62 C 0.928(3) 1.154(5) 0.6530(7) 0.142(16) Uani 0.59(3) 1 d D U P A 1
H62 H 0.867761 1.220548 0.658789 0.170 Uiso 0.59(3) 1 calc R U P A 1
N11 N 0.887(4) 1.033(5) 0.6406(6) 0.139(16) Uani 0.59(3) 1 d D U P A 1
C60 C 0.760(4) 1.002(8) 0.6360(10) 0.140(18) Uani 0.59(3) 1 d D U P A 1
H60A H 0.741037 0.914665 0.649231 0.210 Uiso 0.59(3) 1 calc R U P A 1
H60B H 0.740895 0.992050 0.608936 0.210 Uiso 0.59(3) 1 calc R U P A 1
H60C H 0.711445 1.077232 0.646904 0.210 Uiso 0.59(3) 1 calc R U P A 1
O19 O 1.034(3) 1.196(6) 0.6584(10) 0.145(16) Uani 0.59(3) 1 d D U P A 1
C63 C 0.795(7) 0.948(5) 0.759(2) 0.17(3) Uani 0.54(5) 1 d D U P B 1
C64 C 1.020(6) 0.964(4) 0.766(2) 0.17(3) Uani 0.54(5) 1 d D U P B 1
N10 N 0.902(5) 0.931(3) 0.7815(15) 0.17(3) Uani 0.54(5) 1 d D U P B 1
O20 O 1.004(4) 0.873(4) 0.8359(17) 0.16(3) Uani 0.54(5) 1 d D U P B 1
C65 C 0.906(4) 0.884(3) 0.8180(15) 0.17(3) Uani 0.54(5) 1 d D U P B 1
N10A N 0.929(6) 0.9236(17) 0.7894(18) 0.20(3) Uani 0.46(5) 1 d D U P B 2
C63A C 1.050(7) 0.952(5) 0.777(3) 0.19(3) Uani 0.46(5) 1 d D U P B 2
C64A C 0.826(8) 0.946(4) 0.763(2) 0.20(3) Uani 0.46(5) 1 d D U P B 2
C65A C 0.888(6) 0.876(3) 0.8233(18) 0.19(3) Uani 0.46(5) 1 d D U P B 2
O20A O 0.774(6) 0.856(5) 0.829(2) 0.19(3) Uani 0.46(5) 1 d D U P B 2
N11A N 0.850(4) 1.026(4) 0.6394(6) 0.063(12) Uani 0.41(3) 1 d D U P A 2
C61A C 0.735(5) 0.965(6) 0.6321(10) 0.056(13) Uani 0.41(3) 1 d D U P A 2
H61D H 0.699268 1.007967 0.609520 0.083 Uiso 0.41(3) 1 calc R U P A 2
H61E H 0.682292 0.979605 0.654049 0.083 Uiso 0.41(3) 1 calc R U P A 2
H61F H 0.744981 0.864884 0.627713 0.083 Uiso 0.41(3) 1 calc R U P A 2
C62A C 0.853(5) 1.152(4) 0.6520(7) 0.070(13) Uani 0.41(3) 1 d D U P A 2
H62A H 0.933113 1.182529 0.655858 0.083 Uiso 0.41(3) 1 calc R U P A 2
C60A C 0.959(5) 0.943(6) 0.6325(9) 0.045(13) Uani 0.41(3) 1 d D U P A 2
H60D H 0.958686 0.861867 0.649404 0.068 Uiso 0.41(3) 1 calc R U P A 2
H60E H 1.030100 0.999646 0.637514 0.068 Uiso 0.41(3) 1 calc R U P A 2
H60F H 0.959405 0.911627 0.605967 0.068 Uiso 0.41(3) 1 calc R U P A 2
O19A O 0.780(4) 1.245(4) 0.6602(11) 0.076(14) Uani 0.41(3) 1 d D U P A 2

loop_
_atom_site_aniso_label
_atom_site_aniso_U_11
_atom_site_aniso_U_22
_atom_site_aniso_U_33
_atom_site_aniso_U_23
_atom_site_aniso_U_13
_atom_site_aniso_U_12
Cd1 0.0497(11) 0.0472(13) 0.0366(9) -0.0014(10) 0.0043(8) 0.0019(10)
Cd2 0.0558(11) 0.0432(12) 0.0302(9) -0.0008(10) -0.0010(8) -0.0039(10)
P1 0.046(3) 0.054(5) 0.029(3) -0.007(3) -0.004(3) -0.002(3)
P2 0.031(3) 0.060(5) 0.042(4) -0.012(3) -0.003(3) 0.000(3)
P3 0.033(3) 0.054(4) 0.032(4) -0.009(3) 0.002(3) -0.002(3)
O1 0.082(13) 0.038(9) 0.042(9) -0.013(7) -0.017(10) -0.001(9)
O2 0.061(11) 0.086(13) 0.028(9) -0.024(8) -0.009(9) 0.012(10)
O3 0.043(10) 0.059(11) 0.044(9) -0.019(8) 0.014(8) -0.007(8)
O4 0.028(9) 0.074(12) 0.019(7) 0.006(7) 0.005(6) -0.014(8)
O5 0.051(11) 0.093(15) 0.039(10) -0.019(9) -0.002(8) 0.030(10)
O6 0.021(8) 0.086(13) 0.052(10) -0.025(9) 0.011(7) 0.013(8)
O7 0.085(13) 0.087(13) 0.026(9) -0.009(9) -0.012(9) 0.027(11)
O8 0.107(15) 0.086(16) 0.031(9) -0.012(11) -0.017(10) 0.023(13)
O9 0.081(13) 0.085(13) 0.019(9) 0.003(9) -0.008(8) -0.036(10)
O10 0.088(14) 0.068(12) 0.072(12) -0.025(13) -0.034(10) 0.002(13)
O11 0.064(12) 0.085(14) 0.036(9) -0.003(10) 0.014(9) 0.025(10)
O12 0.13(2) 0.104(18) 0.044(12) 0.026(11) 0.025(13) 0.008(14)
O13 0.095(16) 0.082(16) 0.056(11) -0.016(12) 0.029(11) 0.007(12)
O14 0.080(12) 0.100(17) 0.042(10) 0.011(12) -0.017(9) 0.000(13)
O15 0.061(11) 0.065(12) 0.057(11) 0.001(10) 0.007(9) 0.001(9)
O16 0.062(11) 0.095(15) 0.038(10) -0.001(10) 0.005(9) 0.024(11)
N1 0.039(9) 0.053(11) 0.042(9) -0.010(11) 0.004(9) -0.004(10)
N2 0.029(10) 0.050(11) 0.043(12) -0.011(9) -0.018(9) -0.013(8)
N3 0.039(11) 0.038(12) 0.057(14) 0.003(10) -0.001(9) 0.007(9)
N4 0.042(11) 0.045(12) 0.056(14) 0.005(11) 0.011(10) -0.002(9)
N5 0.059(13) 0.055(13) 0.033(10) -0.006(9) -0.008(10) 0.008(10)
N6 0.043(12) 0.068(14) 0.058(15) -0.001(12) -0.003(11) 0.005(10)
N7 0.059(14) 0.065(13) 0.043(12) -0.004(10) -0.016(11) 0.006(10)
C1 0.068(18) 0.076(19) 0.07(2) 0.019(17) -0.016(15) 0.028(15)
C2 0.07(2) 0.07(2) 0.14(3) 0.00(2) 0.01(2) 0.036(16)
C3 0.08(3) 0.10(3) 0.12(3) -0.02(2) 0.01(2) 0.022(17)
C4 0.054(16) 0.11(3) 0.16(3) 0.06(3) 0.043(19) 0.009(18)
C5 0.050(15) 0.076(17) 0.061(17) 0.010(15) 0.014(13) 0.012(12)
C6 0.035(14) 0.066(16) 0.08(2) 0.007(15) -0.020(13) 0.005(11)
C7 0.07(2) 0.09(2) 0.18(4) 0.05(3) 0.03(2) 0.004(17)
C8 0.10(3) 0.07(2) 0.14(3) 0.04(2) 0.02(2) -0.002(18)
C9 0.08(2) 0.036(17) 0.14(3) 0.012(17) 0.02(2) 0.008(15)
C10 0.049(17) 0.072(18) 0.08(2) 0.023(16) 0.007(15) 0.009(13)
C11 0.057(17) 0.076(16) 0.017(12) -0.005(11) 0.003(11) -0.029(14)
C12 0.063(17) 0.062(15) 0.043(14) -0.012(12) -0.011(12) 0.019(13)
C13 0.076(19) 0.053(15) 0.029(14) 0.007(11) -0.018(13) 0.012(14)
C14 0.051(17) 0.060(17) 0.065(17) -0.003(12) 0.006(13) 0.020(14)
C15 0.044(15) 0.061(15) 0.045(14) -0.022(12) -0.013(12) 0.003(12)
C16 0.11(3) 0.052(15) 0.058(17) -0.008(14) -0.032(17) 0.009(16)
C17 0.13(3) 0.025(15) 0.076(18) -0.015(12) -0.038(18) 0.024(16)
C18 0.041(12) 0.035(13) 0.035(11) 0.001(10) -0.003(10) 0.009(11)
C19 0.022(12) 0.09(2) 0.062(15) 0.000(15) -0.020(11) 0.007(13)
C20 0.034(13) 0.07(2) 0.053(14) -0.016(14) 0.006(11) -0.016(13)
C21 0.036(12) 0.051(14) 0.046(12) 0.010(11) 0.004(11) -0.007(12)
C22 0.039(14) 0.08(2) 0.044(13) -0.008(14) -0.010(11) 0.001(13)
C23 0.030(12) 0.09(2) 0.036(13) 0.003(13) 0.005(10) 0.015(13)
C24 0.054(16) 0.08(2) 0.034(12) -0.008(13) 0.001(14) -0.006(16)
C25 0.020(12) 0.061(15) 0.038(12) 0.003(11) -0.003(10) 0.013(11)
C26 0.08(2) 0.061(18) 0.042(14) -0.005(12) -0.002(13) 0.038(15)
C27 0.062(18) 0.078(18) 0.041(13) 0.012(12) -0.004(13) 0.025(15)
C28 0.030(13) 0.051(15) 0.041(12) 0.004(11) -0.007(10) 0.007(11)
C29 0.038(14) 0.069(18) 0.019(11) -0.002(10) 0.009(10) 0.002(12)
C30 0.023(12) 0.067(15) 0.038(12) 0.002(11) -0.008(11) 0.029(12)
C31 0.046(14) 0.044(16) 0.048(15) 0.004(12) 0.009(11) 0.008(11)
C32 0.054(17) 0.11(2) 0.043(16) 0.005(14) 0.002(13) -0.032(14)
C33 0.063(17) 0.10(2) 0.063(19) -0.003(16) -0.012(13) 0.003(16)
C34 0.09(2) 0.07(2) 0.072(19) 0.007(15) -0.010(15) -0.011(17)
C35 0.065(18) 0.07(2) 0.08(2) 0.003(16) -0.005(16) 0.017(15)
C36 0.015(11) 0.055(16) 0.066(15) 0.015(12) -0.007(10) -0.003(10)
C37 0.023(10) 0.051(15) 0.056(13) -0.002(12) -0.001(11) 0.014(10)
C38 0.048(13) 0.050(16) 0.057(16) -0.001(13) 0.006(13) 0.002(12)
C39 0.048(17) 0.10(2) 0.09(2) 0.004(17) 0.033(14) -0.006(16)
C40 0.09(2) 0.05(2) 0.08(2) 0.006(15) 0.018(15) -0.009(15)
C41 0.053(16) 0.09(2) 0.045(15) 0.003(14) 0.015(13) 0.019(14)
C42 0.030(12) 0.056(17) 0.037(13) -0.016(11) -0.001(10) 0.013(11)
C43 0.053(15) 0.046(15) 0.053(14) 0.016(12) 0.015(12) 0.005(12)
C44 0.083(18) 0.075(19) 0.041(13) 0.011(15) 0.031(12) 0.029(18)
C45 0.10(2) 0.046(15) 0.033(11) 0.010(13) 0.018(12) 0.012(15)
C46 0.033(13) 0.060(15) 0.023(11) -0.013(10) -0.008(9) -0.013(10)
C47 0.065(18) 0.035(15) 0.052(14) -0.008(11) 0.001(13) 0.015(13)
C48 0.081(18) 0.042(14) 0.030(12) 0.008(11) 0.009(13) 0.006(13)
C49 0.069(19) 0.047(17) 0.066(17) 0.002(13) 0.028(15) -0.014(13)
C50 0.074(16) 0.040(15) 0.040(16) 0.025(12) -0.005(13) 0.017(13)
C51 0.077(18) 0.08(2) 0.07(2) -0.007(18) -0.002(18) 0.033(15)
C52 0.058(19) 0.10(2) 0.08(2) -0.01(2) -0.010(17) 0.020(15)
C53 0.069(16) 0.060(17) 0.058(18) -0.007(15) 0.006(15) -0.011(13)
C54 0.070(16) 0.083(17) 0.035(15) -0.005(14) -0.015(14) 0.002(13)
C55 0.062(15) 0.062(15) 0.024(13) -0.011(12) 0.003(12) -0.010(12)
C56 0.074(19) 0.059(16) 0.069(19) 0.011(15) -0.025(16) -0.003(13)
C57 0.11(2) 0.033(16) 0.09(2) 0.000(15) -0.011(19) -0.017(14)
C58 0.092(18) 0.040(16) 0.077(19) -0.004(16) 0.014(16) -0.005(15)
C59 0.074(19) 0.048(15) 0.064(18) -0.008(14) 0.009(15) 0.000(12)
C96 0.066(18) 0.046(15) 0.028(13) 0.016(11) 0.005(12) -0.004(13)
C61 0.04(2) 0.22(4) 0.11(3) 0.08(3) -0.02(2) -0.06(2)
C62 0.067(19) 0.22(4) 0.14(3) 0.07(3) -0.019(19) -0.06(2)
N11 0.07(2) 0.23(4) 0.13(3) 0.07(3) -0.024(19) -0.06(2)
C60 0.06(2) 0.23(4) 0.13(3) 0.07(3) -0.02(2) -0.05(2)
O19 0.068(19) 0.22(4) 0.15(3) 0.07(3) -0.018(19) -0.07(2)
C63 0.13(3) 0.11(3) 0.27(5) -0.08(3) -0.09(3) 0.06(3)
C64 0.13(3) 0.11(3) 0.27(5) -0.08(3) -0.09(3) 0.06(3)
N10 0.13(3) 0.11(3) 0.27(5) -0.08(3) -0.09(3) 0.07(3)
O20 0.11(3) 0.10(3) 0.26(5) -0.06(3) -0.10(3) 0.08(3)
C65 0.12(3) 0.10(3) 0.27(5) -0.07(3) -0.10(3) 0.08(3)
N10A 0.16(5) 0.14(4) 0.29(7) 0.01(4) 0.15(5) -0.01(4)
C63A 0.15(5) 0.15(5) 0.29(7) 0.01(4) 0.14(5) -0.01(4)
C64A 0.16(5) 0.15(5) 0.29(7) 0.01(4) 0.14(5) -0.01(4)
C65A 0.15(5) 0.14(4) 0.28(7) 0.01(4) 0.15(5) -0.01(4)
O20A 0.15(5) 0.14(4) 0.28(7) 0.01(4) 0.14(5) -0.01(4)
N11A 0.036(19) 0.052(19) 0.10(3) -0.016(18) -0.018(17) 0.002(14)
C61A 0.02(2) 0.04(2) 0.10(3) -0.02(2) -0.01(2) -0.003(17)
C62A 0.05(2) 0.047(19) 0.11(3) -0.024(19) -0.019(18) 0.016(14)
C60A 0.01(2) 0.04(2) 0.08(3) -0.02(2) -0.02(2) 0.010(17)
O19A 0.06(2) 0.04(2) 0.12(3) -0.03(2) -0.014(19) 0.024(15)

loop_
_atom_type_symbol
_atom_type_description
_atom_type_scat_dispersion_real
_atom_type_scat_dispersion_imag
_atom_type_scat_source
C C 0.0033 0.0016 'International Tables Vol C Tables 4.2.6.8 and 6.1.1.4'
H H 0.0000 0.0000 'International Tables Vol C Tables 4.2.6.8 and 6.1.1.4'
Cd Cd -0.8075 1.2024 'International Tables Vol C Tables 4.2.6.8 and 6.1.1.4'
N N 0.0061 0.0033 'International Tables Vol C Tables 4.2.6.8 and 6.1.1.4'
O O 0.0106 0.0060 'International Tables Vol C Tables 4.2.6.8 and 6.1.1.4'
P P 0.1023 0.0942 'International Tables Vol C Tables 4.2.6.8 and 6.1.1.4'

loop_
_geom_angle_atom_site_label_1
_geom_angle_atom_site_label_2
_geom_angle_atom_site_label_3
_geom_angle
_geom_angle_site_symmetry_1
_geom_angle_site_symmetry_3
_geom_angle_publ_flag
O13 Cd1 O14 171.8(8) . . ?
O13 Cd1 O15 83.7(7) . . ?
O13 Cd1 O16 123.0(7) . . ?
O13 Cd1 N4 96.9(7) . . ?
O13 Cd1 N5 104.0(7) . . ?
O13 Cd1 C24 149.8(9) . 2_646 ?
O14 Cd1 C24 26.9(7) . 2_646 ?
O15 Cd1 O14 88.7(7) . . ?
O15 Cd1 O16 92.7(7) . . ?
O15 Cd1 N4 159.9(7) . . ?
O15 Cd1 N5 90.7(6) . . ?
O15 Cd1 C24 90.4(7) . 2_646 ?
O16 Cd1 O14 54.4(6) . . ?
O16 Cd1 N5 133.0(6) . . ?
O16 Cd1 C24 27.5(7) . 2_646 ?
N4 Cd1 O14 91.2(7) . . ?
N4 Cd1 O16 103.5(7) . . ?
N4 Cd1 N5 69.6(7) . . ?
N4 Cd1 C24 98.5(8) . 2_646 ?
N5 Cd1 O14 78.9(6) . . ?
N5 Cd1 C24 105.7(8) . 2_646 ?
O7 Cd2 O8 54.2(6) 2_657 2_657 ?
O7 Cd2 O9 82.3(6) 2_657 . ?
O7 Cd2 O10 130.1(8) 2_657 . ?
O7 Cd2 N7 99.1(7) 2_657 . ?
O7 Cd2 C96 27.7(7) 2_657 2_657 ?
O8 Cd2 O9 134.1(7) 2_657 . ?
O8 Cd2 C96 26.4(7) 2_657 2_657 ?
O9 Cd2 C96 108.8(7) . 2_657 ?
O10 Cd2 O8 171.7(8) . 2_657 ?
O10 Cd2 O9 52.9(7) . . ?
O10 Cd2 N7 98.7(7) . . ?
O10 Cd2 C96 157.4(9) . 2_657 ?
O11 Cd2 O7 92.7(7) . 2_657 ?
O11 Cd2 O8 91.9(7) . 2_657 ?
O11 Cd2 O9 105.2(7) . . ?
O11 Cd2 O10 81.0(7) . . ?
O11 Cd2 N6 94.5(7) . . ?
O11 Cd2 N7 164.5(7) . . ?
O11 Cd2 C96 93.3(7) . 2_657 ?
N6 Cd2 O7 143.6(7) . 2_657 ?
N6 Cd2 O8 90.0(7) . 2_657 ?
N6 Cd2 O9 129.4(7) . . ?
N6 Cd2 O10 86.3(8) . . ?
N6 Cd2 N7 70.0(8) . . ?
N6 Cd2 C96 116.1(8) . 2_657 ?
N7 Cd2 O8 87.0(7) . 2_657 ?
N7 Cd2 O9 86.5(7) . . ?
N7 Cd2 C96 92.6(8) . 2_657 ?
O1 P1 N2 108.6(10) . . ?
O2 P1 O1 96.2(9) . . ?
O2 P1 N2 109.4(11) . . ?
N1 P1 O1 110.8(11) . . ?
N1 P1 O2 111.8(10) . . ?
N1 P1 N2 117.9(11) . . ?
O5 P2 N1 104.3(10) . . ?
O6 P2 O5 103.7(8) . . ?
O6 P2 N1 112.7(10) . . ?
O6 P2 N3 105.0(10) . . ?
N3 P2 O5 112.6(11) . . ?
N3 P2 N1 117.9(9) . . ?
O3 P3 O4 93.3(8) . . ?
N2 P3 O3 109.5(10) . . ?
N2 P3 O4 111.6(10) . . ?
N3 P3 O3 111.7(10) . . ?
N3 P3 O4 109.8(9) . . ?
N3 P3 N2 118.2(10) . . ?
C18 O1 P1 124.0(13) . . ?
C15 O2 P1 127.7(17) . . ?
C46 O3 P3 118.7(13) . . ?
C25 O4 P3 116.9(13) . . ?
C31 O5 P2 124.7(16) . . ?
C42 O6 P2 118.0(15) . . ?
C96 O7 Cd2 94.8(14) . 2_647 ?
C96 O8 Cd2 91.0(15) . 2_647 ?
C11 O9 Cd2 90.7(15) . . ?
C11 O10 Cd2 97.9(17) . . ?
Cd2 O11 H11A 128.0 . . ?
Cd2 O11 H11B 128.1 . . ?
H11A O11 H11B 103.9 . . ?
C49 O13 Cd1 107.1(18) . . ?
C24 O14 Cd1 92.7(14) 2_646 . ?
Cd1 O15 H15A 109.8 . . ?
Cd1 O15 H15B 111.0 . . ?
H15A O15 H15B 103.4 . . ?
C24 O16 Cd1 93.2(13) 2_646 . ?
P1 N1 P2 120.0(12) . . ?
P3 N2 P1 119.8(11) . . ?
P3 N3 P2 121.9(12) . . ?
C55 N4 Cd1 119.3(18) . . ?
C55 N4 C59 118(2) . . ?
C59 N4 Cd1 123.0(17) . . ?
C50 N5 Cd1 123.2(18) . . ?
C54 N5 Cd1 118.3(16) . . ?
C54 N5 C50 117(2) . . ?
C6 N6 Cd2 118.8(19) . . ?
C6 N6 C10 117(2) . . ?
C10 N6 Cd2 123.9(17) . . ?
C1 N7 Cd2 124(2) . . ?
C1 N7 C5 119(3) . . ?
C5 N7 Cd2 116.3(17) . . ?
N7 C1 H1 116.8 . . ?
N7 C1 C2 126(3) . . ?
C2 C1 H1 116.8 . . ?
C1 C2 H2 121.2 . . ?
C1 C2 C3 118(3) . . ?
C3 C2 H2 121.2 . . ?
C2 C3 H3 122.1 . . ?
C4 C3 C2 116(3) . . ?
C4 C3 H3 122.1 . . ?
C3 C4 H4 117.5 . . ?
C3 C4 C5 125(4) . . ?
C5 C4 H4 117.5 . . ?
N7 C5 C4 115(3) . . ?
N7 C5 C6 117(2) . . ?
C4 C5 C6 127(3) . . ?
N6 C6 C5 117(3) . . ?
N6 C6 C7 122(3) . . ?
C7 C6 C5 121(3) . . ?
C6 C7 H7 121.0 . . ?
C8 C7 C6 118(3) . . ?
C8 C7 H7 121.0 . . ?
C7 C8 H8 120.7 . . ?
C9 C8 C7 119(3) . . ?
C9 C8 H8 120.7 . . ?
C8 C9 H9 119.4 . . ?
C8 C9 C10 121(3) . . ?
C10 C9 H9 119.4 . . ?
N6 C10 H10 118.6 . . ?
C9 C10 N6 123(3) . . ?
C9 C10 H10 118.6 . . ?
O9 C11 C12 119(3) . . ?
O10 C11 O9 118(2) . . ?
O10 C11 C12 122(3) . . ?
C13 C12 C11 124(2) . . ?
C13 C12 C17 117(2) . . ?
C17 C12 C11 119(3) . . ?
C12 C13 H13 118.8 . . ?
C12 C13 C14 122(2) . . ?
C14 C13 H13 118.8 . . ?
C13 C14 H14 121.0 . . ?
C15 C14 C13 118(3) . . ?
C15 C14 H14 121.0 . . ?
C14 C15 O2 121(3) . . ?
C14 C15 C16 122(3) . . ?
C16 C15 O2 116(2) . . ?
C15 C16 H16 122.0 . . ?
C15 C16 C17 116(3) . . ?
C17 C16 H16 122.0 . . ?
C12 C17 C16 124(3) . . ?
C12 C17 H17 117.9 . . ?
C16 C17 H17 117.9 . . ?
C19 C18 O1 117(2) . . ?
C23 C18 O1 119(2) . . ?
C23 C18 C19 124(2) . . ?
C18 C19 H19 123.0 . . ?
C18 C19 C20 114(2) . . ?
C20 C19 H19 123.0 . . ?
C19 C20 H20 117.4 . . ?
C19 C20 C21 125(2) . . ?
C21 C20 H20 117.4 . . ?
C20 C21 C24 124(2) . . ?
C22 C21 C20 115.0(19) . . ?
C22 C21 C24 121(2) . . ?
C21 C22 H22 118.9 . . ?
C23 C22 C21 122(2) . . ?
C23 C22 H22 118.9 . . ?
C18 C23 C22 119(2) . . ?
C18 C23 H23 120.3 . . ?
C22 C23 H23 120.3 . . ?
O14 C24 Cd1 60.4(11) 2_656 2_656 ?
O14 C24 O16 119.7(18) 2_656 2_656 ?
O14 C24 C21 121(2) 2_656 . ?
O16 C24 Cd1 59.3(10) 2_656 2_656 ?
O16 C24 C21 119(2) 2_656 . ?
C21 C24 Cd1 178(2) . 2_656 ?
C26 C25 O4 117(2) . . ?
C26 C25 C30 123(2) . . ?
C30 C25 O4 120.6(19) . . ?
C25 C26 H26 120.6 . . ?
C25 C26 C27 119(2) . . ?
C27 C26 H26 120.6 . . ?
C26 C27 H27 119.8 . . ?
C28 C27 C26 120(2) . . ?
C28 C27 H27 119.8 . . ?
C27 C28 C96 121(2) . . ?
C29 C28 C27 116(2) . . ?
C29 C28 C96 123(2) . . ?
C28 C29 H29 118.1 . . ?
C30 C29 C28 124(2) . . ?
C30 C29 H29 118.1 . . ?
C25 C30 H30 121.0 . . ?
C29 C30 C25 118(2) . . ?
C29 C30 H30 121.0 . . ?
O5 C31 C32 121.3(18) . . ?
O5 C31 C36 121.2(17) . . ?
C36 C31 C32 117(2) . . ?
C31 C32 H32 117.0 . . ?
C33 C32 C31 126(2) . . ?
C33 C32 H32 117.0 . . ?
C32 C33 H33 122.3 . . ?
C34 C33 C32 115(3) . . ?
C34 C33 H33 122.3 . . ?
C33 C34 H34 119.6 . . ?
C33 C34 C35 121(3) . . ?
C35 C34 H34 119.6 . . ?
C34 C35 H35 118.9 . . ?
C34 C35 C36 122(3) . . ?
C36 C35 H35 118.9 . . ?
C31 C36 C35 118(2) . . ?
C31 C36 C37 122.0(17) . . ?
C35 C36 C37 119.6(18) . . ?
C38 C37 C36 120.8(17) . . ?
C38 C37 C42 119(2) . . ?
C42 C37 C36 120.4(17) . . ?
C37 C38 H38 119.8 . . ?
C39 C38 C37 120(2) . . ?
C39 C38 H38 119.8 . . ?
C38 C39 H39 120.4 . . ?
C38 C39 C40 119(2) . . ?
C40 C39 H39 120.4 . . ?
C39 C40 H40 118.9 . . ?
C39 C40 C41 122(3) . . ?
C41 C40 H40 118.9 . . ?
C40 C41 H41 121.4 . . ?
C42 C41 C40 117(2) . . ?
C42 C41 H41 121.4 . . ?
O6 C42 C37 121.0(18) . . ?
C41 C42 O6 116.7(17) . . ?
C41 C42 C37 122(2) . . ?
C44 C43 C48 117(2) . . ?
C44 C43 C49 123(2) . . ?
C48 C43 C49 120(2) . . ?
C43 C44 H44 117.3 . . ?
C43 C44 C45 125(3) . . ?
C45 C44 H44 117.3 . . ?
C44 C45 H45 121.7 . . ?
C46 C45 C44 117(2) . . ?
C46 C45 H45 121.7 . . ?
C45 C46 O3 118(2) . . ?
C47 C46 O3 122(2) . . ?
C47 C46 C45 120(2) . . ?
C46 C47 H47 119.4 . . ?
C46 C47 C48 121(2) . . ?
C48 C47 H47 119.4 . . ?
C43 C48 H48 120.4 . . ?
C47 C48 C43 119(2) . . ?
C47 C48 H48 120.4 . . ?
O12 C49 O13 120(2) . . ?
O12 C49 C43 121(3) . . ?
O13 C49 C43 119(3) . . ?
N5 C50 H50 118.4 . . ?
N5 C50 C51 123(3) . . ?
C51 C50 H50 118.4 . . ?
C50 C51 H51 121.1 . . ?
C52 C51 C50 118(3) . . ?
C52 C51 H51 121.1 . . ?
C51 C52 H52 118.9 . . ?
C51 C52 C53 122(3) . . ?
C53 C52 H52 118.9 . . ?
C52 C53 H53 122.2 . . ?
C54 C53 C52 116(3) . . ?
C54 C53 H53 122.2 . . ?
N5 C54 C53 124(3) . . ?
N5 C54 C55 115(2) . . ?
C53 C54 C55 121(3) . . ?
N4 C55 C54 116(2) . . ?
N4 C55 C56 122(3) . . ?
C56 C55 C54 122(3) . . ?
C55 C56 H56 119.8 . . ?
C57 C56 C55 120(3) . . ?
C57 C56 H56 119.8 . . ?
C56 C57 H57 119.4 . . ?
C56 C57 C58 121(3) . . ?
C58 C57 H57 119.4 . . ?
C57 C58 H58 121.9 . . ?
C57 C58 C59 116(3) . . ?
C59 C58 H58 121.9 . . ?
N4 C59 C58 123(3) . . ?
N4 C59 H59 118.6 . . ?
C58 C59 H59 118.6 . . ?
O7 C96 Cd2 57.4(11) . 2_647 ?
O7 C96 C28 120(2) . . ?
O8 C96 Cd2 62.6(13) . 2_647 ?
O8 C96 O7 120(2) . . ?
O8 C96 C28 120(2) . . ?
C28 C96 Cd2 177.3(19) . 2_647 ?
H61A C61 H61B 109.5 . . ?
H61A C61 H61C 109.5 . . ?
H61B C61 H61C 109.5 . . ?
N11 C61 H61A 109.5 . . ?
N11 C61 H61B 109.5 . . ?
N11 C61 H61C 109.5 . . ?
N11 C62 H62 114.5 . . ?
O19 C62 H62 114.5 . . ?
O19 C62 N11 131(3) . . ?
C61 N11 C60 119(2) . . ?
C62 N11 C61 117(2) . . ?
C62 N11 C60 124(2) . . ?
N11 C60 H60A 109.5 . . ?
N11 C60 H60B 109.5 . . ?
N11 C60 H60C 109.5 . . ?
H60A C60 H60B 109.5 . . ?
H60A C60 H60C 109.5 . . ?
H60B C60 H60C 109.5 . . ?
C63 N10 C64 121(3) . . ?
C65 N10 C63 126(3) . . ?
C65 N10 C64 113(2) . . ?
O20 C65 N10 122(4) . . ?
C63A N10A C64A 120(4) . . ?
C65A N10A C63A 129(4) . . ?
C65A N10A C64A 110(3) . . ?
O20A C65A N10A 120(5) . . ?
C61A N11A C60A 119(3) . . ?
C62A N11A C61A 118(3) . . ?
C62A N11A C60A 123(3) . . ?
N11A C61A H61D 109.5 . . ?
N11A C61A H61E 109.5 . . ?
N11A C61A H61F 109.5 . . ?
H61D C61A H61E 109.5 . . ?
H61D C61A H61F 109.5 . . ?
H61E C61A H61F 109.5 . . ?
N11A C62A H62A 111.0 . . ?
O19A C62A N11A 138(4) . . ?
O19A C62A H62A 111.0 . . ?
N11A C60A H60D 109.5 . . ?
N11A C60A H60E 109.5 . . ?
N11A C60A H60F 109.5 . . ?
H60D C60A H60E 109.5 . . ?
H60D C60A H60F 109.5 . . ?
H60E C60A H60F 109.5 . . ?

loop_
_geom_bond_atom_site_label_1
_geom_bond_atom_site_label_2
_geom_bond_distance
_geom_bond_site_symmetry_2
_geom_bond_publ_flag
Cd1 O13 2.235(17) . ?
Cd1 O14 2.384(17) . ?
Cd1 O15 2.321(17) . ?
Cd1 O16 2.359(17) . ?
Cd1 N4 2.36(2) . ?
Cd1 N5 2.37(2) . ?
Cd1 C24 2.739(19) 2_646 ?
Cd2 O7 2.330(16) 2_657 ?
Cd2 O8 2.446(16) 2_657 ?
Cd2 O9 2.489(17) . ?
Cd2 O10 2.347(17) . ?
Cd2 O11 2.306(17) . ?
Cd2 N6 2.32(2) . ?
Cd2 N7 2.37(2) . ?
Cd2 C96 2.75(2) 2_657 ?
P1 O1 1.587(17) . ?
P1 O2 1.575(16) . ?
P1 N1 1.572(17) . ?
P1 N2 1.609(18) . ?
P2 O5 1.601(17) . ?
P2 O6 1.594(15) . ?
P2 N1 1.60(2) . ?
P2 N3 1.60(2) . ?
P3 O3 1.594(16) . ?
P3 O4 1.595(14) . ?
P3 N2 1.58(2) . ?
P3 N3 1.565(19) . ?
O1 C18 1.44(3) . ?
O2 C15 1.40(3) . ?
O3 C46 1.41(3) . ?
O4 C25 1.42(3) . ?
O5 C31 1.36(3) . ?
O6 C42 1.41(3) . ?
O7 C96 1.29(3) . ?
O8 C96 1.23(3) . ?
O9 C11 1.26(3) . ?
O10 C11 1.25(3) . ?
O11 H11A 0.9781 . ?
O11 H11B 0.9783 . ?
O12 C49 1.23(3) . ?
O13 C49 1.23(3) . ?
O14 C24 1.24(3) 2_646 ?
O15 H15A 0.8715 . ?
O15 H15B 0.8733 . ?
O16 C24 1.27(3) 2_646 ?
N4 C55 1.33(3) . ?
N4 C59 1.36(3) . ?
N5 C50 1.34(3) . ?
N5 C54 1.34(3) . ?
N6 C6 1.34(3) . ?
N6 C10 1.37(3) . ?
N7 C1 1.30(3) . ?
N7 C5 1.35(3) . ?
C1 H1 0.9300 . ?
C1 C2 1.33(4) . ?
C2 H2 0.9300 . ?
C2 C3 1.37(5) . ?
C3 H3 0.9300 . ?
C3 C4 1.36(5) . ?
C4 H4 0.9300 . ?
C4 C5 1.38(4) . ?
C5 C6 1.46(4) . ?
C6 C7 1.44(4) . ?
C7 H7 0.9300 . ?
C7 C8 1.38(5) . ?
C8 H8 0.9300 . ?
C8 C9 1.34(4) . ?
C9 H9 0.9300 . ?
C9 C10 1.36(4) . ?
C10 H10 0.9300 . ?
C11 C12 1.47(3) . ?
C12 C13 1.33(3) . ?
C12 C17 1.37(3) . ?
C13 H13 0.9300 . ?
C13 C14 1.42(4) . ?
C14 H14 0.9300 . ?
C14 C15 1.36(4) . ?
C15 C16 1.37(4) . ?
C16 H16 0.9300 . ?
C16 C17 1.40(4) . ?
C17 H17 0.9300 . ?
C18 C19 1.39(3) . ?
C18 C23 1.35(3) . ?
C19 H19 0.9300 . ?
C19 C20 1.39(3) . ?
C20 H20 0.9300 . ?
C20 C21 1.40(3) . ?
C21 C22 1.39(3) . ?
C21 C24 1.459(14) . ?
C22 H22 0.9300 . ?
C22 C23 1.37(3) . ?
C23 H23 0.9300 . ?
C25 C26 1.36(3) . ?
C25 C30 1.39(3) . ?
C26 H26 0.9300 . ?
C26 C27 1.43(3) . ?
C27 H27 0.9300 . ?
C27 C28 1.43(3) . ?
C28 C29 1.40(3) . ?
C28 C96 1.45(2) . ?
C29 H29 0.9300 . ?
C29 C30 1.38(3) . ?
C30 H30 0.9300 . ?
C31 C32 1.399(14) . ?
C31 C36 1.398(14) . ?
C32 H32 0.9300 . ?
C32 C33 1.392(14) . ?
C33 H33 0.9300 . ?
C33 C34 1.390(14) . ?
C34 H34 0.9300 . ?
C34 C35 1.401(14) . ?
C35 H35 0.9300 . ?
C35 C36 1.402(14) . ?
C36 C37 1.51(3) . ?
C37 C38 1.396(14) . ?
C37 C42 1.409(14) . ?
C38 H38 0.9300 . ?
C38 C39 1.391(14) . ?
C39 H39 0.9300 . ?
C39 C40 1.397(14) . ?
C40 H40 0.9300 . ?
C40 C41 1.399(14) . ?
C41 H41 0.9300 . ?
C41 C42 1.393(14) . ?
C43 C44 1.33(3) . ?
C43 C48 1.41(3) . ?
C43 C49 1.46(2) . ?
C44 H44 0.9300 . ?
C44 C45 1.39(3) . ?
C45 H45 0.9300 . ?
C45 C46 1.39(3) . ?
C46 C47 1.37(3) . ?
C47 H47 0.9300 . ?
C47 C48 1.39(3) . ?
C48 H48 0.9300 . ?
C50 H50 0.9300 . ?
C50 C51 1.38(4) . ?
C51 H51 0.9300 . ?
C51 C52 1.34(4) . ?
C52 H52 0.9300 . ?
C52 C53 1.40(2) . ?
C53 H53 0.9300 . ?
C53 C54 1.39(2) . ?
C54 C55 1.53(4) . ?
C55 C56 1.37(4) . ?
C56 H56 0.9300 . ?
C56 C57 1.33(4) . ?
C57 H57 0.9300 . ?
C57 C58 1.37(4) . ?
C58 H58 0.9300 . ?
C58 C59 1.40(4) . ?
C59 H59 0.9300 . ?
C61 H61A 0.9600 . ?
C61 H61B 0.9600 . ?
C61 H61C 0.9600 . ?
C61 N11 1.388(19) . ?
C62 H62 0.9300 . ?
C62 N11 1.30(2) . ?
C62 O19 1.223(19) . ?
N11 C60 1.422(19) . ?
C60 H60A 0.9600 . ?
C60 H60B 0.9600 . ?
C60 H60C 0.9600 . ?
C63 N10 1.411(19) . ?
C64 N10 1.43(2) . ?
N10 C65 1.329(19) . ?
O20 C65 1.24(2) . ?
N10A C63A 1.40(3) . ?
N10A C64A 1.45(3) . ?
N10A C65A 1.33(3) . ?
C65A O20A 1.27(4) . ?
N11A C61A 1.40(3) . ?
N11A C62A 1.27(3) . ?
N11A C60A 1.44(3) . ?
C61A H61D 0.9600 . ?
C61A H61E 0.9600 . ?
C61A H61F 0.9600 . ?
C62A H62A 0.9300 . ?
C62A O19A 1.21(3) . ?
C60A H60D 0.9600 . ?
C60A H60E 0.9600 . ?
C60A H60F 0.9600 . ?

loop_
_geom_torsion_atom_site_label_1
_geom_torsion_atom_site_label_2
_geom_torsion_atom_site_label_3
_geom_torsion_atom_site_label_4
_geom_torsion
_geom_torsion_site_symmetry_1
_geom_torsion_site_symmetry_2
_geom_torsion_site_symmetry_3
_geom_torsion_site_symmetry_4
_geom_torsion_publ_flag
Cd1 O13 C49 O12 8(4) . . . . ?
Cd1 O13 C49 C43 -170.7(19) . . . . ?
Cd1 N4 C55 C54 7(3) . . . . ?
Cd1 N4 C55 C56 -176.5(19) . . . . ?
Cd1 N4 C59 C58 -180(2) . . . . ?
Cd1 N5 C50 C51 167(2) . . . . ?
Cd1 N5 C54 C53 -168(2) . . . . ?
Cd1 N5 C54 C55 14(3) . . . . ?
Cd2 O7 C96 O8 3(3) 2_647 . . . ?
Cd2 O7 C96 C28 -178(2) 2_647 . . . ?
Cd2 O8 C96 O7 -3(3) 2_647 . . . ?
Cd2 O8 C96 C28 178(2) 2_647 . . . ?
Cd2 O9 C11 O10 2(2) . . . . ?
Cd2 O9 C11 C12 176(2) . . . . ?
Cd2 O10 C11 O9 -3(3) . . . . ?
Cd2 O10 C11 C12 -176(2) . . . . ?
Cd2 N6 C6 C5 -8(3) . . . . ?
Cd2 N6 C6 C7 175(3) . . . . ?
Cd2 N6 C10 C9 -170(2) . . . . ?
Cd2 N7 C1 C2 -177(3) . . . . ?
Cd2 N7 C5 C4 176(2) . . . . ?
Cd2 N7 C5 C6 -5(3) . . . . ?
P1 O1 C18 C19 -71(3) . . . . ?
P1 O1 C18 C23 107(2) . . . . ?
P1 O2 C15 C14 -75(3) . . . . ?
P1 O2 C15 C16 114(3) . . . . ?
P2 O5 C31 C32 -119(2) . . . . ?
P2 O5 C31 C36 69(3) . . . . ?
P2 O6 C42 C37 75(2) . . . . ?
P2 O6 C42 C41 -111(2) . . . . ?
P3 O3 C46 C45 101(2) . . . . ?
P3 O3 C46 C47 -82(2) . . . . ?
P3 O4 C25 C26 -91(2) . . . . ?
P3 O4 C25 C30 91(2) . . . . ?
O1 P1 O2 C15 -113(2) . . . . ?
O1 P1 N1 P2 -144.3(11) . . . . ?
O1 P1 N2 P3 151.6(12) . . . . ?
O1 C18 C19 C20 -175(2) . . . . ?
O1 C18 C23 C22 179(2) . . . . ?
O2 P1 O1 C18 -167(2) . . . . ?
O2 P1 N1 P2 109.6(14) . . . . ?
O2 P1 N2 P3 -104.6(14) . . . . ?
O2 C15 C16 C17 168(3) . . . . ?
O3 P3 O4 C25 172.4(15) . . . . ?
O3 P3 N2 P1 -142.2(12) . . . . ?
O3 P3 N3 P2 123.4(14) . . . . ?
O3 C46 C47 C48 -177(2) . . . . ?
O4 P3 O3 C46 -170.6(17) . . . . ?
O4 P3 N2 P1 115.9(13) . . . . ?
O4 P3 N3 P2 -134.6(12) . . . . ?
O4 C25 C26 C27 -177(2) . . . . ?
O4 C25 C30 C29 177(2) . . . . ?
O5 P2 O6 C42 -51.8(18) . . . . ?
O5 P2 N1 P1 -124.4(13) . . . . ?
O5 P2 N3 P3 132.4(13) . . . . ?
O5 C31 C32 C33 -175(2) . . . . ?
O5 C31 C36 C35 174(2) . . . . ?
O5 C31 C36 C37 -4(4) . . . . ?
O6 P2 O5 C31 -36(2) . . . . ?
O6 P2 N1 P1 123.9(12) . . . . ?
O6 P2 N3 P3 -115.5(14) . . . . ?
O9 C11 C12 C13 9(4) . . . . ?
O9 C11 C12 C17 -173(3) . . . . ?
O10 C11 C12 C13 -178(3) . . . . ?
O10 C11 C12 C17 0(4) . . . . ?
N1 P1 O1 C18 77(2) . . . . ?
N1 P1 O2 C15 3(3) . . . . ?
N1 P1 N2 P3 24.5(18) . . . . ?
N1 P2 O5 C31 -154.0(17) . . . . ?
N1 P2 O6 C42 60.4(17) . . . . ?
N1 P2 N3 P3 10.9(18) . . . . ?
N2 P1 O1 C18 -54(2) . . . . ?
N2 P1 O2 C15 135(2) . . . . ?
N2 P1 N1 P2 -18.4(17) . . . . ?
N2 P3 O3 C46 75.1(19) . . . . ?
N2 P3 O4 C25 -75.1(17) . . . . ?
N2 P3 N3 P2 -5.0(19) . . . . ?
N3 P2 O5 C31 77.1(19) . . . . ?
N3 P2 O6 C42 -170.1(16) . . . . ?
N3 P2 N1 P1 1.2(18) . . . . ?
N3 P3 O3 C46 -58(2) . . . . ?
N3 P3 O4 C25 57.9(18) . . . . ?
N3 P3 N2 P1 -12.8(18) . . . . ?
N4 C55 C56 C57 -1(4) . . . . ?
N5 C50 C51 C52 0(4) . . . . ?
N5 C54 C55 N4 -14(3) . . . . ?
N5 C54 C55 C56 170(2) . . . . ?
N6 C6 C7 C8 -7(6) . . . . ?
N7 C1 C2 C3 7(6) . . . . ?
N7 C5 C6 N6 8(4) . . . . ?
N7 C5 C6 C7 -174(3) . . . . ?
C1 N7 C5 C4 1(4) . . . . ?
C1 N7 C5 C6 180(3) . . . . ?
C1 C2 C3 C4 -10(6) . . . . ?
C2 C3 C4 C5 10(7) . . . . ?
C3 C4 C5 N7 -5(6) . . . . ?
C3 C4 C5 C6 176(4) . . . . ?
C4 C5 C6 N6 -173(3) . . . . ?
C4 C5 C6 C7 5(5) . . . . ?
C5 N7 C1 C2 -3(5) . . . . ?
C5 C6 C7 C8 175(3) . . . . ?
C6 N6 C10 C9 4(4) . . . . ?
C6 C7 C8 C9 9(6) . . . . ?
C7 C8 C9 C10 -5(6) . . . . ?
C8 C9 C10 N6 -2(6) . . . . ?
C10 N6 C6 C5 179(3) . . . . ?
C10 N6 C6 C7 1(4) . . . . ?
C11 C12 C13 C14 176(2) . . . . ?
C11 C12 C17 C16 -177(3) . . . . ?
C12 C13 C14 C15 0(4) . . . . ?
C13 C12 C17 C16 1(5) . . . . ?
C13 C14 C15 O2 -168(2) . . . . ?
C13 C14 C15 C16 3(4) . . . . ?
C14 C15 C16 C17 -4(5) . . . . ?
C15 C16 C17 C12 2(5) . . . . ?
C17 C12 C13 C14 -2(4) . . . . ?
C18 C19 C20 C21 -7(4) . . . . ?
C19 C18 C23 C22 -3(4) . . . . ?
C19 C20 C21 C22 4(4) . . . . ?
C19 C20 C21 C24 -177(3) . . . . ?
C20 C21 C22 C23 0(4) . . . . ?
C20 C21 C24 O14 158(3) . . . 2_656 ?
C20 C21 C24 O16 -23(4) . . . 2_656 ?
C21 C22 C23 C18 -1(4) . . . . ?
C22 C21 C24 O14 -24(4) . . . 2_656 ?
C22 C21 C24 O16 156(3) . . . 2_656 ?
C23 C18 C19 C20 6(4) . . . . ?
C24 C21 C22 C23 -179(3) . . . . ?
C25 C26 C27 C28 -3(4) . . . . ?
C26 C25 C30 C29 0(4) . . . . ?
C26 C27 C28 C29 4(4) . . . . ?
C26 C27 C28 C96 -178(3) . . . . ?
C27 C28 C29 C30 -4(4) . . . . ?
C27 C28 C96 O7 -4(4) . . . . ?
C27 C28 C96 O8 175(3) . . . . ?
C28 C29 C30 C25 2(4) . . . . ?
C29 C28 C96 O7 174(2) . . . . ?
C29 C28 C96 O8 -7(4) . . . . ?
C30 C25 C26 C27 1(4) . . . . ?
C31 C32 C33 C34 1(2) . . . . ?
C31 C36 C37 C38 138(2) . . . . ?
C31 C36 C37 C42 -41(3) . . . . ?
C32 C31 C36 C35 1(4) . . . . ?
C32 C31 C36 C37 -177(2) . . . . ?
C32 C33 C34 C35 0(2) . . . . ?
C33 C34 C35 C36 0(4) . . . . ?
C34 C35 C36 C31 0(4) . . . . ?
C34 C35 C36 C37 178(2) . . . . ?
C35 C36 C37 C38 -40(3) . . . . ?
C35 C36 C37 C42 140(2) . . . . ?
C36 C31 C32 C33 -2(3) . . . . ?
C36 C37 C38 C39 179(2) . . . . ?
C36 C37 C42 O6 -4(3) . . . . ?
C36 C37 C42 C41 -178(2) . . . . ?
C37 C38 C39 C40 -1(2) . . . . ?
C38 C37 C42 O6 176.2(18) . . . . ?
C38 C37 C42 C41 2(3) . . . . ?
C38 C39 C40 C41 3(4) . . . . ?
C39 C40 C41 C42 -3(4) . . . . ?
C40 C41 C42 O6 -175(2) . . . . ?
C40 C41 C42 C37 0(4) . . . . ?
C42 C37 C38 C39 -1(2) . . . . ?
C43 C44 C45 C46 -1(5) . . . . ?
C44 C43 C48 C47 0(4) . . . . ?
C44 C43 C49 O12 176(3) . . . . ?
C44 C43 C49 O13 -5(4) . . . . ?
C44 C45 C46 O3 178(2) . . . . ?
C44 C45 C46 C47 1(4) . . . . ?
C45 C46 C47 C48 -1(4) . . . . ?
C46 C47 C48 C43 0(4) . . . . ?
C48 C43 C44 C45 1(5) . . . . ?
C48 C43 C49 O12 -10(4) . . . . ?
C48 C43 C49 O13 169(3) . . . . ?
C49 C43 C44 C45 175(3) . . . . ?
C49 C43 C48 C47 -174(2) . . . . ?
C50 N5 C54 C53 -1(4) . . . . ?
C50 N5 C54 C55 -179(2) . . . . ?
C50 C51 C52 C53 0(5) . . . . ?
C51 C52 C53 C54 0(5) . . . . ?
C52 C53 C54 N5 1(5) . . . . ?
C52 C53 C54 C55 179(3) . . . . ?
C53 C54 C55 N4 168(2) . . . . ?
C53 C54 C55 C56 -9(4) . . . . ?
C54 N5 C50 C51 1(4) . . . . ?
C54 C55 C56 C57 175(3) . . . . ?
C55 N4 C59 C58 5(4) . . . . ?
C55 C56 C57 C58 0(5) . . . . ?
C56 C57 C58 C59 3(5) . . . . ?
C57 C58 C59 N4 -6(4) . . . . ?
C59 N4 C55 C54 -178(2) . . . . ?
C59 N4 C55 C56 -1(4) . . . . ?
C96 C28 C29 C30 179(2) . . . . ?
O19 C62 N11 C61 -0.1(6) . . . . ?
O19 C62 N11 C60 179.8(8) . . . . ?
C63 N10 C65 O20 -179.7(9) . . . . ?
C64 N10 C65 O20 0.0(13) . . . . ?
C63A N10A C65A O20A 180.0(6) . . . . ?
C64A N10A C65A O20A 0.0(9) . . . . ?
C61A N11A C62A O19A 0(2) . . . . ?
C60A N11A C62A O19A -180.0(12) . . . . ?

loop_
_twin_individual_id
_twin_individual_mass_fraction_refined
1 0.75706
2 0.24294
